data_4061060
loop_
_publ_author_name
'Tanase, Tomoaki'
'Goto, Eri'
'Begum, Rowshan A.'
'Hamaguchi, Makiko'
'Zhan, Shuzhong'
'Iida, Masayasu'
'Sakai, Ken'

_publ_section_title
;
 Reactive Rigid-Rod Organometallic Polymers Involving Linear Triplatinum
 Units Connected by \p-Conjugated Bisisocyanides
;
_journal_coden_ASTM ORGND7
_journal_issue 25
_journal_name_full Organometallics
_journal_page_first 5975
_journal_page_last 5988
_journal_paper_doi 10.1021/om0494566
_journal_volume 23
_journal_year 2004
_chemical_formula_sum 'C90 H82 N8 P6 Pt4'
_chemical_formula_weight 2241.89
_space_group_IT_number 33
_symmetry_cell_setting orthorhombic
_symmetry_Int_Tables_number 33
_symmetry_space_group_name_Hall 'P 2c -2n'
_symmetry_space_group_name_H-M 'P n a 21'
_cell_angle_alpha 90
_cell_angle_beta 90
_cell_angle_gamma 90
_cell_formula_units_Z 4
_cell_length_a 25.529(5)
_cell_length_b 15.742(3)
_cell_length_c 21.491(4)
_cell_measurement_temperature 155.2
_cell_volume 8636(2)
_exptl_crystal_density_diffrn 1.724
_cod_original_formula_sum 'C90 H82 N8 P6 Pt4 '
_cod_database_code 4061060

loop_
_symmetry_equiv_pos_as_xyz
x,y,z
-x,-y,1/2+z
1/2-x,1/2+y,1/2+z
1/2+x,1/2-y,z

loop_
_atom_site_label
_atom_site_type_symbol
_atom_site_fract_x
_atom_site_fract_y
_atom_site_fract_z
_atom_site_U_iso_or_equiv
_atom_site_adp_type
_atom_site_occupancy
_atom_site_calc_flag
_atom_site_refinement_flags
_atom_site_disorder_assembly
_atom_site_disorder_group
Pt(1) Pt 0.15997(2) -0.02617(3) 0.9375(8) 0.0391(1) Uani 1.00 d . . .
Pt(2) Pt 0.22845(2) 0.10194(3) 0.9720(8) 0.0363(1) Uani 1.00 d . . .
Pt(3) Pt 0.29063(2) 0.23481(3) 1.0101(8) 0.0374(1) Uani 1.00 d . . .
Pt(4) Pt 0.36880(2) -0.14248(3) 1.2308(8) 0.0583(2) Uani 1.00 d . . .
P(1) P 0.1577(1) 0.0448(2) 0.8452(8) 0.0419(8) Uani 1.00 d . . .
P(2) P 0.1790(1) 0.1959(2) 0.9173(8) 0.0408(8) Uani 1.00 d . . .
P(3) P 0.2813(1) 0.2951(2) 0.9134(8) 0.0402(8) Uani 1.00 d . . .
P(4) P 0.1761(1) -0.0781(2) 1.0345(8) 0.0390(8) Uani 1.00 d . . .
P(5) P 0.2772(1) 0.0193(2) 1.0361(8) 0.0367(8) Uani 1.00 d . . .
P(6) P 0.2991(1) 0.1735(2) 1.1066(8) 0.0411(8) Uani 1.00 d . . .
N(1) N 0.0691(4) -0.1543(6) 0.8991(9) 0.049(3) Uani 1.00 d . . .
N(2) N 0.3666(4) 0.3896(6) 1.0396(9) 0.049(3) Uani 1.00 d . . .
N(3) N 0.4434(7) -0.0445(9) 1.3254(9) 0.099(5) Uani 1.00 d . . .
N(4) N 0.4693(5) -0.2485(8) 1.1852(10) 0.078(4) Uani 1.00 d . . .
N(5) N 0.3043(5) -0.2449(6) 1.1306(9) 0.060(3) Uani 1.00 d . . .
N(6) N 0.2651(6) -0.0316(8) 1.2619(9) 0.079(4) Uani 1.00 d . . .
N(701) N 0.6894(6) 0.183(1) 0.4169(10) 0.097(5) Uani 1.00 d . . .
N(702) N 0.0985(8) 0.435(1) 0.198(1) 0.161(9) Uani 1.00 d . . .
C(1) C 0.1035(5) -0.1097(7) 0.9151(9) 0.049(3) Uani 1.00 d . . .
C(2) C 0.3373(5) 0.3323(7) 1.0318(9) 0.042(3) Uani 1.00 d . . .
C(3) C 0.4146(7) -0.0777(9) 1.292(1) 0.077(5) Uani 1.00 d . . .
C(4) C 0.4344(6) -0.2133(9) 1.205(1) 0.061(4) Uani 1.00 d . . .
C(5) C 0.3254(6) -0.2083(8) 1.1679(10) 0.055(4) Uani 1.00 d . . .
C(6) C 0.3038(7) -0.0719(8) 1.2515(10) 0.069(4) Uani 1.00 d . . .
C(7) C 0.1315(5) 0.1510(7) 0.8596(9) 0.044(3) Uani 1.00 d . . .
C(8) C 0.2222(4) 0.2622(7) 0.8685(9) 0.043(3) Uani 1.00 d . . .
C(9) C 0.2488(5) -0.0874(7) 1.0477(9) 0.041(2) Uani 1.00 d . . .
C(10) C 0.2737(4) 0.0643(7) 1.1127(9) 0.037(2) Uani 1.00 d . . .
C(11) C 0.0255(5) -0.2059(8) 0.8787(9) 0.049(3) Uani 1.00 d . . .
C(12) C -0.0226(5) -0.1690(8) 0.8608(9) 0.054(3) Uani 1.00 d . . .
C(13) C -0.0635(5) -0.2248(10) 0.8396(10) 0.060(4) Uani 1.00 d . . .
C(14) C -0.0566(6) -0.3104(9) 0.8363(9) 0.061(3) Uani 1.00 d . . .
C(15) C -0.0060(5) -0.3442(8) 0.8547(10) 0.059(4) Uani 1.00 d . . .
C(16) C 0.0358(5) -0.2946(8) 0.8769(9) 0.052(3) Uani 1.00 d . . .
C(17) C -0.0309(5) -0.0762(9) 0.8640(10) 0.060(4) Uani 1.00 d . . .
C(18) C 0.0891(6) -0.3312(10) 0.896(1) 0.082(5) Uani 1.00 d . . .
C(21) C 0.3994(5) 0.4606(7) 1.0495(9) 0.047(3) Uani 1.00 d . . .
C(22) C 0.3748(5) 0.5287(8) 1.0793(9) 0.050(3) Uani 1.00 d . . .
C(23) C 0.4084(5) 0.5982(8) 1.0920(10) 0.057(4) Uani 1.00 d . . .
C(24) C 0.4612(6) 0.5999(9) 1.073(1) 0.068(4) Uani 1.00 d . . .
C(25) C 0.4834(5) 0.5307(9) 1.041(1) 0.064(4) Uani 1.00 d . . .
C(26) C 0.4529(5) 0.4604(8) 1.0293(9) 0.051(3) Uani 1.00 d . . .
C(27) C 0.3157(6) 0.5271(8) 1.0990(10) 0.056(4) Uani 1.00 d . . .
C(28) C 0.4766(6) 0.3853(8) 0.997(1) 0.068(4) Uani 1.00 d . . .
C(111) C 0.1138(5) 0.0010(8) 0.7846(9) 0.047(3) Uani 1.00 d . . .
C(112) C 0.0679(5) 0.0429(8) 0.7627(10) 0.056(4) Uani 1.00 d . . .
C(113) C 0.0352(6) 0.0011(10) 0.7175(10) 0.068(4) Uani 1.00 d . . .
C(114) C 0.0467(5) -0.0796(9) 0.6996(10) 0.065(4) Uani 1.00 d . . .
C(115) C 0.0909(6) -0.1211(8) 0.7206(9) 0.060(4) Uani 1.00 d . . .
C(116) C 0.1246(5) -0.0818(8) 0.7642(10) 0.054(4) Uani 1.00 d . . .
C(121) C 0.2224(5) 0.0621(7) 0.8054(9) 0.044(3) Uani 1.00 d . . .
C(122) C 0.2709(5) 0.0319(8) 0.8288(9) 0.049(3) Uani 1.00 d . . .
C(123) C 0.3187(5) 0.0493(8) 0.8011(10) 0.058(4) Uani 1.00 d . . .
C(124) C 0.3197(5) 0.0977(8) 0.7473(9) 0.057(4) Uani 1.00 d . . .
C(125) C 0.2716(5) 0.1283(9) 0.7214(9) 0.058(4) Uani 1.00 d . . .
C(126) C 0.2225(5) 0.1080(7) 0.7496(9) 0.047(3) Uani 1.00 d . . .
C(211) C 0.1388(5) 0.2682(7) 0.9618(9) 0.045(3) Uani 1.00 d . . .
C(212) C 0.1487(5) 0.2780(8) 1.0278(9) 0.047(3) Uani 1.00 d . . .
C(213) C 0.1195(6) 0.3371(9) 1.0605(9) 0.061(4) Uani 1.00 d . . .
C(214) C 0.0811(6) 0.3876(9) 1.032(1) 0.067(4) Uani 1.00 d . . .
C(215) C 0.0708(5) 0.3793(8) 0.969(1) 0.062(4) Uani 1.00 d . . .
C(216) C 0.0988(5) 0.3193(7) 0.9344(9) 0.052(3) Uani 1.00 d . . .
C(311) C 0.2750(4) 0.4116(7) 0.9168(9) 0.040(2) Uani 1.00 d . . .
C(312) C 0.3183(5) 0.4641(7) 0.9071(10) 0.052(3) Uani 1.00 d . . .
C(313) C 0.3127(6) 0.5519(8) 0.912(1) 0.063(4) Uani 1.00 d . . .
C(314) C 0.2628(6) 0.5869(8) 0.924(1) 0.066(4) Uani 1.00 d . . .
C(315) C 0.2188(6) 0.5344(8) 0.933(1) 0.065(4) Uani 1.00 d . . .
C(316) C 0.2244(5) 0.4474(8) 0.929(1) 0.053(3) Uani 1.00 d . . .
C(321) C 0.3412(5) 0.2762(7) 0.8654(9) 0.043(3) Uani 1.00 d . . .
C(322) C 0.3852(5) 0.2334(8) 0.8890(9) 0.051(3) Uani 1.00 d . . .
C(323) C 0.4320(6) 0.223(1) 0.854(1) 0.070(4) Uani 1.00 d . . .
C(324) C 0.4352(6) 0.2562(10) 0.794(1) 0.074(4) Uani 1.00 d . . .
C(325) C 0.3889(7) 0.2973(10) 0.7701(10) 0.075(5) Uani 1.00 d . . .
C(326) C 0.3429(5) 0.3099(8) 0.8045(10) 0.056(3) Uani 1.00 d . . .
C(411) C 0.1471(5) -0.0138(7) 1.0977(9) 0.044(3) Uani 1.00 d . . .
C(412) C 0.1186(5) 0.0602(7) 1.0827(9) 0.045(3) Uani 1.00 d . . .
C(413) C 0.1001(6) 0.1118(8) 1.1308(10) 0.058(4) Uani 1.00 d . . .
C(414) C 0.1089(6) 0.0885(9) 1.1909(10) 0.069(4) Uani 1.00 d . . .
C(415) C 0.1367(6) 0.0172(9) 1.2063(10) 0.069(4) Uani 1.00 d . . .
C(416) C 0.1554(5) -0.0361(9) 1.1598(10) 0.057(4) Uani 1.00 d . . .
C(421) C 0.1510(5) -0.1847(7) 1.0515(9) 0.044(2) Uani 1.00 d . . .
C(422) C 0.0981(6) -0.1972(9) 1.071(1) 0.081(5) Uani 1.00 d . . .
C(423) C 0.0774(7) -0.2758(9) 1.082(1) 0.095(6) Uani 1.00 d . . .
C(424) C 0.1109(6) -0.3475(8) 1.077(1) 0.067(4) Uani 1.00 d . . .
C(425) C 0.1644(6) -0.3365(8) 1.0613(10) 0.057(3) Uani 1.00 d . . .
C(426) C 0.1850(5) -0.2562(8) 1.0459(10) 0.055(3) Uani 1.00 d . . .
C(511) C 0.3493(4) 0.0013(7) 1.0221(9) 0.041(2) Uani 1.00 d . . .
C(512) C 0.3735(5) 0.0268(7) 0.9679(9) 0.048(3) Uani 1.00 d . . .
C(513) C 0.4271(5) 0.0081(8) 0.9545(9) 0.054(3) Uani 1.00 d . . .
C(514) C 0.4585(5) -0.0318(8) 0.998(1) 0.056(4) Uani 1.00 d . . .
C(515) C 0.4362(5) -0.0580(8) 1.0538(10) 0.057(3) Uani 1.00 d . . .
C(516) C 0.3821(5) -0.0407(8) 1.0670(9) 0.053(3) Uani 1.00 d . . .
C(611) C 0.3692(5) 0.1659(7) 1.1325(9) 0.046(2) Uani 1.00 d . . .
C(612) C 0.4127(5) 0.1923(8) 1.0949(9) 0.054(3) Uani 1.00 d . . .
C(613) C 0.4660(5) 0.1888(9) 1.118(1) 0.068(4) Uani 1.00 d . . .
C(614) C 0.4764(6) 0.1644(10) 1.178(1) 0.078(5) Uani 1.00 d . . .
C(615) C 0.4336(6) 0.136(1) 1.215(1) 0.076(4) Uani 1.00 d . . .
C(616) C 0.3808(6) 0.1378(9) 1.1924(10) 0.066(4) Uani 1.00 d . . .
C(621) C 0.2621(5) 0.2306(7) 1.1676(9) 0.043(3) Uani 1.00 d . . .
C(622) C 0.2473(5) 0.1902(7) 1.2225(9) 0.049(3) Uani 1.00 d . . .
C(623) C 0.2222(5) 0.2365(8) 1.2692(9) 0.055(3) Uani 1.00 d . . .
C(624) C 0.2131(6) 0.3217(9) 1.2625(10) 0.063(4) Uani 1.00 d . . .
C(625) C 0.2269(6) 0.3608(8) 1.2083(10) 0.060(4) Uani 1.00 d . . .
C(626) C 0.2521(5) 0.3162(8) 1.1605(9) 0.052(3) Uani 1.00 d . . .
C(701) C 0.6577(7) 0.2098(10) 0.450(1) 0.074(5) Uani 1.00 d . . .
C(702) C 0.6184(8) 0.244(1) 0.490(1) 0.097(6) Uani 1.00 d . . .
C(703) C 0.0679(8) 0.488(1) 0.203(1) 0.095(7) Uani 1.00 d . . .
C(704) C 0.0286(9) 0.554(1) 0.208(2) 0.15(1) Uani 1.00 d . . .
H(1) H 0.1287 0.1856 0.8227 0.0572 Uiso 1.00 calc . . .
H(2) H 0.0957 0.1494 0.8772 0.0572 Uiso 1.00 calc . . .
H(3) H 0.2331 0.2291 0.8320 0.0520 Uiso 1.00 calc . . .
H(4) H 0.2035 0.3102 0.8531 0.0520 Uiso 1.00 calc . . .
H(5) H 0.2558 -0.1077 1.0901 0.0522 Uiso 1.00 calc . . .
H(6) H 0.2643 -0.1284 1.0203 0.0522 Uiso 1.00 calc . . .
H(7) H 0.2384 0.0660 1.1281 0.0474 Uiso 1.00 calc . . .
H(8) H 0.2944 0.0331 1.1423 0.0474 Uiso 1.00 calc . . .
H(9) H -0.0985 -0.1998 0.8275 0.0767 Uiso 1.00 calc . . .
H(10) H -0.0851 -0.3474 0.8232 0.0731 Uiso 1.00 calc . . .
H(11) H -0.0011 -0.4055 0.8519 0.0705 Uiso 1.00 calc . . .
H(12) H 0.3940 0.6477 1.1151 0.0699 Uiso 1.00 calc . . .
H(13) H 0.4825 0.6494 1.0814 0.0801 Uiso 1.00 calc . . .
H(14) H 0.5209 0.5345 1.0283 0.0752 Uiso 1.00 calc . . .
H(15) H 0.0589 0.1001 0.7763 0.0686 Uiso 1.00 calc . . .
H(16) H 0.0056 0.0330 0.6988 0.0815 Uiso 1.00 calc . . .
H(17) H 0.0212 -0.1104 0.6735 0.0781 Uiso 1.00 calc . . .
H(18) H 0.0995 -0.1763 0.7050 0.0702 Uiso 1.00 calc . . .
H(19) H 0.1551 -0.1145 0.7802 0.0676 Uiso 1.00 calc . . .
H(20) H 0.2706 0.0003 0.8673 0.0566 Uiso 1.00 calc . . .
H(21) H 0.3512 0.0267 0.8182 0.0666 Uiso 1.00 calc . . .
H(22) H 0.3527 0.1144 0.7298 0.0640 Uiso 1.00 calc . . .
H(23) H 0.2711 0.1578 0.6825 0.0648 Uiso 1.00 calc . . .
H(24) H 0.1906 0.1304 0.7338 0.0567 Uiso 1.00 calc . . .
H(25) H 0.1751 0.2440 1.0494 0.0610 Uiso 1.00 calc . . .
H(26) H 0.1230 0.3409 1.1051 0.0723 Uiso 1.00 calc . . .
H(27) H 0.0616 0.4272 1.0560 0.0811 Uiso 1.00 calc . . .
H(28) H 0.0452 0.4184 0.9503 0.0719 Uiso 1.00 calc . . .
H(29) H 0.0915 0.3138 0.8900 0.0602 Uiso 1.00 calc . . .
H(30) H 0.3524 0.4404 0.8964 0.0634 Uiso 1.00 calc . . .
H(31) H 0.3428 0.5883 0.9071 0.0794 Uiso 1.00 calc . . .
H(32) H 0.2580 0.6489 0.9252 0.0807 Uiso 1.00 calc . . .
H(33) H 0.1851 0.5580 0.9432 0.0742 Uiso 1.00 calc . . .
H(34) H 0.1943 0.4112 0.9362 0.0592 Uiso 1.00 calc . . .
H(35) H 0.3844 0.2083 0.9295 0.0643 Uiso 1.00 calc . . .
H(36) H 0.4609 0.1917 0.8716 0.0838 Uiso 1.00 calc . . .
H(37) H 0.4691 0.2521 0.7715 0.0904 Uiso 1.00 calc . . .
H(38) H 0.3895 0.3174 0.7286 0.0838 Uiso 1.00 calc . . .
H(39) H 0.3136 0.3409 0.7872 0.0662 Uiso 1.00 calc . . .
H(40) H 0.1120 0.0762 1.0394 0.0564 Uiso 1.00 calc . . .
H(41) H 0.0829 0.1654 1.1230 0.0707 Uiso 1.00 calc . . .
H(42) H 0.0919 0.1242 1.2227 0.0797 Uiso 1.00 calc . . .
H(43) H 0.1455 0.0068 1.2487 0.0862 Uiso 1.00 calc . . .
H(44) H 0.1727 -0.0876 1.1703 0.0727 Uiso 1.00 calc . . .
H(45) H 0.0744 -0.1469 1.0746 0.0946 Uiso 1.00 calc . . .
H(46) H 0.0429 -0.2833 1.0994 0.1152 Uiso 1.00 calc . . .
H(47) H 0.0961 -0.4043 1.0816 0.0788 Uiso 1.00 calc . . .
H(48) H 0.1870 -0.3867 1.0608 0.0713 Uiso 1.00 calc . . .
H(49) H 0.2212 -0.2494 1.0336 0.0667 Uiso 1.00 calc . . .
H(50) H 0.3534 0.0609 0.9380 0.0603 Uiso 1.00 calc . . .
H(51) H 0.4420 0.0259 0.9154 0.0647 Uiso 1.00 calc . . .
H(52) H 0.4958 -0.0432 0.9898 0.0692 Uiso 1.00 calc . . .
H(53) H 0.4580 -0.0910 1.0842 0.0657 Uiso 1.00 calc . . .
H(54) H 0.3684 -0.0553 1.1080 0.0621 Uiso 1.00 calc . . .
H(55) H 0.4060 0.2116 1.0531 0.0633 Uiso 1.00 calc . . .
H(56) H 0.4952 0.2029 1.0909 0.0829 Uiso 1.00 calc . . .
H(57) H 0.5123 0.1678 1.1935 0.0951 Uiso 1.00 calc . . .
H(58) H 0.4412 0.1137 1.2560 0.0836 Uiso 1.00 calc . . .
H(59) H 0.3515 0.1192 1.2198 0.0793 Uiso 1.00 calc . . .
H(60) H 0.2538 0.1282 1.2290 0.0571 Uiso 1.00 calc . . .
H(61) H 0.2121 0.2086 1.3077 0.0646 Uiso 1.00 calc . . .
H(62) H 0.1955 0.3518 1.2964 0.0743 Uiso 1.00 calc . . .
H(63) H 0.2188 0.4212 1.2045 0.0734 Uiso 1.00 calc . . .
H(64) H 0.2623 0.3460 1.1219 0.0626 Uiso 1.00 calc . . .
H(65) H -0.0257 -0.0548 0.9055 0.0736 Uiso 1.00 calc . . .
H(66) H -0.0054 -0.0468 0.8377 0.0736 Uiso 1.00 calc . . .
H(67) H -0.0647 -0.0599 0.8502 0.0736 Uiso 1.00 calc . . .
H(68) H 0.0903 -0.3915 0.8939 0.0868 Uiso 1.00 calc . . .
H(69) H 0.1170 -0.3085 0.8712 0.0868 Uiso 1.00 calc . . .
H(70) H 0.0977 -0.3160 0.9394 0.0868 Uiso 1.00 calc . . .
H(71) H 0.3061 0.5809 1.1184 0.0712 Uiso 1.00 calc . . .
H(72) H 0.2936 0.5200 1.0637 0.0712 Uiso 1.00 calc . . .
H(73) H 0.3094 0.4834 1.1281 0.0712 Uiso 1.00 calc . . .
H(74) H 0.4527 0.3410 0.9907 0.0801 Uiso 1.00 calc . . .
H(75) H 0.4909 0.4021 0.9568 0.0801 Uiso 1.00 calc . . .
H(76) H 0.5062 0.3636 1.0208 0.0801 Uiso 1.00 calc . . .
H(77) H 0.6293 0.2920 0.5138 0.1112 Uiso 1.00 calc . . .
H(78) H 0.5874 0.2630 0.4660 0.1112 Uiso 1.00 calc . . .
H(79) H 0.6047 0.2022 0.5189 0.1112 Uiso 1.00 calc . . .
H(80) H 0.0362 0.5975 0.2346 0.1946 Uiso 1.00 calc . . .
H(81) H 0.0228 0.5856 0.1648 0.1946 Uiso 1.00 calc . . .
H(82) H -0.0069 0.5335 0.2148 0.1946 Uiso 1.00 calc . . .

loop_
_atom_site_aniso_label
_atom_site_aniso_U_11
_atom_site_aniso_U_22
_atom_site_aniso_U_33
_atom_site_aniso_U_12
_atom_site_aniso_U_13
_atom_site_aniso_U_23
Pt(1) 0.0533(3) 0.0388(2) 0.0251(2) -0.0023(2) -0.0024(2) 0.0019(2)
Pt(2) 0.0506(2) 0.0365(2) 0.0217(2) -0.0010(2) 0.0000(2) 0.0016(2)
Pt(3) 0.0524(3) 0.0379(2) 0.0219(2) -0.0019(2) 0.0011(2) 0.0008(2)
Pt(4) 0.0896(4) 0.0500(3) 0.0352(3) -0.0093(3) -0.0049(3) 0.0107(2)
P(1) 0.060(2) 0.042(2) 0.024(1) -0.003(2) -0.002(1) 0.002(1)
P(2) 0.057(2) 0.040(2) 0.026(1) -0.001(1) -0.001(1) 0.002(1)
P(3) 0.055(2) 0.041(2) 0.024(1) -0.002(1) 0.003(1) 0.002(1)
P(4) 0.053(2) 0.040(2) 0.024(1) -0.002(1) 0.001(1) 0.002(1)
P(5) 0.050(2) 0.036(2) 0.024(1) -0.004(1) -0.002(1) 0.003(1)
P(6) 0.059(2) 0.043(2) 0.022(1) -0.002(2) 0.001(1) 0.002(1)
N(1) 0.067(6) 0.050(6) 0.029(5) -0.008(4) -0.003(5) 0.002(4)
N(2) 0.061(7) 0.049(6) 0.035(5) -0.014(4) -0.005(5) 0.001(5)
N(3) 0.15(1) 0.084(10) 0.059(8) -0.060(9) -0.040(8) 0.000(7)
N(4) 0.074(8) 0.087(10) 0.072(9) -0.002(6) -0.022(7) -0.008(7)
N(5) 0.083(8) 0.045(6) 0.052(6) 0.003(6) -0.021(5) 0.007(5)
N(6) 0.115(9) 0.073(9) 0.048(7) 0.023(7) 0.015(7) 0.001(6)
N(701) 0.12(1) 0.13(1) 0.045(8) 0.010(9) -0.004(6) 0.034(8)
N(702) 0.11(1) 0.12(1) 0.25(3) -0.001(9) 0.02(2) -0.06(2)
C(1) 0.074(8) 0.039(6) 0.034(6) -0.007(5) -0.006(6) -0.012(5)
C(2) 0.060(8) 0.045(6) 0.021(5) -0.008(4) -0.001(5) 0.006(5)
C(3) 0.13(1) 0.055(9) 0.048(8) -0.020(8) -0.023(8) 0.001(6)
C(4) 0.065(8) 0.062(9) 0.057(9) -0.023(5) -0.028(6) 0.013(7)
C(5) 0.077(9) 0.043(7) 0.044(7) -0.003(6) -0.012(6) 0.018(5)
C(6) 0.104(10) 0.047(8) 0.054(9) 0.000(6) 0.005(8) 0.013(7)
C(7) 0.059(7) 0.044(5) 0.028(6) 0.003(5) -0.008(4) 0.000(4)
C(8) 0.042(5) 0.048(7) 0.039(6) 0.004(4) 0.002(3) 0.013(5)
C(9) 0.052(3) 0.034(4) 0.038(6) -0.001(5) -0.004(6) 0.012(5)
C(10) 0.046(6) 0.041(4) 0.024(4) 0.006(5) 0.000(5) 0.000(4)
C(11) 0.062(6) 0.057(5) 0.028(6) -0.007(4) 0.005(5) -0.003(5)
C(12) 0.066(6) 0.066(6) 0.029(6) 0.000(5) 0.005(5) 0.007(6)
C(13) 0.061(8) 0.081(7) 0.037(7) 0.003(6) -0.005(6) -0.005(7)
C(14) 0.067(7) 0.077(7) 0.039(7) -0.029(7) 0.017(6) -0.013(7)
C(15) 0.076(7) 0.059(8) 0.041(7) -0.025(6) 0.007(6) 0.004(6)
C(16) 0.068(6) 0.058(5) 0.029(6) -0.005(5) 0.010(5) -0.011(5)
C(17) 0.055(8) 0.067(6) 0.059(8) 0.003(7) -0.001(7) 0.004(7)
C(18) 0.073(9) 0.072(10) 0.10(1) -0.011(8) -0.036(9) -0.001(9)
C(21) 0.059(6) 0.044(5) 0.036(6) -0.006(4) -0.014(5) 0.009(5)
C(22) 0.071(6) 0.048(6) 0.031(6) -0.007(5) -0.003(5) 0.003(5)
C(23) 0.071(7) 0.046(7) 0.055(8) -0.002(6) -0.006(6) -0.010(6)
C(24) 0.069(7) 0.054(8) 0.08(1) -0.019(7) -0.004(7) -0.009(7)
C(25) 0.058(8) 0.063(7) 0.071(9) -0.012(6) 0.003(7) 0.000(7)
C(26) 0.060(6) 0.059(6) 0.035(6) -0.007(5) -0.009(5) 0.013(5)
C(27) 0.072(7) 0.051(7) 0.046(7) -0.001(7) 0.008(7) -0.006(6)
C(28) 0.079(10) 0.057(7) 0.068(10) -0.001(7) 0.009(8) 0.006(6)
C(111) 0.067(7) 0.050(5) 0.023(5) -0.021(5) -0.002(4) 0.005(4)
C(112) 0.075(8) 0.053(8) 0.042(7) -0.006(6) -0.011(6) 0.006(6)
C(113) 0.076(9) 0.081(8) 0.046(8) -0.014(8) -0.021(7) 0.002(7)
C(114) 0.065(8) 0.081(8) 0.048(8) -0.036(6) -0.002(6) -0.012(7)
C(115) 0.079(8) 0.061(8) 0.040(7) -0.018(6) 0.008(5) -0.013(6)
C(116) 0.064(8) 0.054(6) 0.044(7) 0.002(6) -0.005(6) 0.003(5)
C(121) 0.063(4) 0.042(6) 0.026(5) -0.003(5) 0.005(4) -0.002(4)
C(122) 0.069(6) 0.055(7) 0.024(6) 0.014(6) 0.003(4) -0.009(5)
C(123) 0.071(7) 0.057(8) 0.047(6) -0.001(7) 0.008(6) -0.011(5)
C(124) 0.071(8) 0.061(8) 0.040(6) -0.007(7) 0.002(6) -0.019(5)
C(125) 0.070(6) 0.067(9) 0.036(7) -0.003(6) 0.012(5) -0.011(6)
C(126) 0.069(7) 0.045(7) 0.028(5) -0.006(6) -0.002(5) 0.003(4)
C(211) 0.061(7) 0.046(6) 0.027(5) -0.002(4) -0.002(4) -0.006(4)
C(212) 0.059(8) 0.057(7) 0.025(5) 0.007(6) -0.005(5) 0.005(5)
C(213) 0.077(9) 0.064(8) 0.041(7) 0.001(6) 0.018(6) -0.015(6)
C(214) 0.081(10) 0.067(9) 0.053(6) 0.003(7) 0.013(6) -0.007(7)
C(215) 0.075(9) 0.061(8) 0.051(5) 0.023(7) 0.010(7) 0.009(6)
C(216) 0.069(8) 0.055(7) 0.031(6) 0.004(5) -0.006(6) 0.002(5)
C(311) 0.056(5) 0.041(3) 0.023(5) -0.001(4) 0.004(5) 0.001(5)
C(312) 0.065(7) 0.041(5) 0.051(7) -0.009(5) 0.012(6) 0.000(6)
C(313) 0.090(8) 0.040(5) 0.058(8) -0.011(6) 0.015(8) 0.004(6)
C(314) 0.095(8) 0.047(7) 0.055(8) 0.002(5) 0.010(8) 0.003(7)
C(315) 0.088(8) 0.046(5) 0.060(8) 0.019(6) 0.028(8) 0.010(7)
C(316) 0.059(6) 0.047(5) 0.055(8) 0.006(6) -0.001(7) -0.005(6)
C(321) 0.054(5) 0.035(6) 0.039(5) -0.004(5) 0.015(4) 0.001(5)
C(322) 0.059(6) 0.057(8) 0.036(6) 0.005(6) -0.002(4) -0.004(6)
C(323) 0.058(8) 0.08(1) 0.068(8) 0.000(8) 0.013(6) -0.012(7)
C(324) 0.077(9) 0.08(1) 0.071(8) -0.003(7) 0.037(7) -0.014(7)
C(325) 0.104(10) 0.078(10) 0.043(8) 0.019(9) 0.034(7) 0.018(7)
C(326) 0.083(8) 0.052(7) 0.033(5) 0.010(7) -0.004(5) -0.003(5)
C(411) 0.056(7) 0.047(6) 0.028(4) 0.001(5) 0.016(5) 0.001(4)
C(412) 0.058(7) 0.045(6) 0.033(6) -0.006(5) 0.002(5) 0.005(4)
C(413) 0.080(9) 0.052(7) 0.043(5) 0.005(7) 0.019(6) -0.002(5)
C(414) 0.09(1) 0.073(8) 0.039(5) 0.004(7) 0.011(7) -0.013(6)
C(415) 0.10(1) 0.075(9) 0.034(7) 0.002(7) 0.017(7) 0.004(6)
C(416) 0.070(9) 0.071(9) 0.031(5) 0.006(7) 0.005(6) 0.015(5)
C(421) 0.064(6) 0.040(4) 0.027(5) -0.010(4) 0.001(5) 0.001(5)
C(422) 0.059(7) 0.051(7) 0.13(1) -0.006(7) 0.021(9) 0.010(9)
C(423) 0.08(1) 0.047(6) 0.15(2) -0.010(6) 0.04(1) 0.00(1)
C(424) 0.083(7) 0.041(7) 0.077(10) -0.015(6) 0.001(8) 0.010(7)
C(425) 0.077(7) 0.045(6) 0.049(8) 0.001(6) -0.023(6) 0.001(6)
C(426) 0.058(8) 0.051(5) 0.054(8) 0.002(5) 0.007(7) 0.003(6)
C(511) 0.052(3) 0.033(5) 0.039(5) 0.002(5) 0.006(4) -0.006(4)
C(512) 0.058(5) 0.049(7) 0.038(5) -0.007(5) 0.004(5) -0.001(6)
C(513) 0.061(6) 0.057(7) 0.046(7) 0.000(6) 0.013(5) -0.011(5)
C(514) 0.059(8) 0.046(7) 0.063(7) 0.003(6) 0.009(5) 0.003(6)
C(515) 0.061(6) 0.056(8) 0.053(7) 0.010(7) -0.009(6) 0.009(6)
C(516) 0.062(6) 0.054(7) 0.042(7) 0.002(6) -0.001(5) 0.014(6)
C(611) 0.059(3) 0.042(6) 0.037(5) 0.007(6) -0.001(4) -0.001(5)
C(612) 0.057(6) 0.062(8) 0.041(7) -0.001(7) -0.001(5) -0.009(6)
C(613) 0.055(6) 0.059(8) 0.091(9) 0.003(7) -0.005(7) 0.010(8)
C(614) 0.069(9) 0.071(10) 0.094(10) 0.005(8) -0.030(7) 0.012(9)
C(615) 0.087(7) 0.09(1) 0.055(9) 0.000(9) -0.032(6) 0.015(8)
C(616) 0.082(7) 0.080(9) 0.037(6) 0.004(9) -0.012(6) 0.004(7)
C(621) 0.061(7) 0.048(5) 0.021(4) -0.013(5) 0.004(4) -0.005(4)
C(622) 0.075(8) 0.045(7) 0.028(5) 0.002(6) 0.012(5) 0.007(4)
C(623) 0.083(10) 0.059(6) 0.022(6) -0.007(7) 0.018(5) 0.001(5)
C(624) 0.08(1) 0.058(6) 0.047(7) -0.006(8) 0.023(7) -0.007(6)
C(625) 0.081(9) 0.047(7) 0.051(7) 0.012(7) 0.014(6) 0.004(5)
C(626) 0.063(8) 0.051(5) 0.043(7) -0.004(6) 0.008(6) 0.007(5)
C(701) 0.12(1) 0.066(10) 0.040(9) -0.016(9) -0.018(6) 0.012(6)
C(702) 0.16(2) 0.08(1) 0.051(9) 0.02(1) 0.013(9) 0.000(8)
C(703) 0.10(1) 0.10(1) 0.09(1) -0.021(8) 0.02(1) -0.03(1)
C(704) 0.10(2) 0.12(2) 0.22(3) 0.01(1) 0.01(2) -0.03(2)

loop_
_geom_bond_atom_site_label_1
_geom_bond_atom_site_label_2
_geom_bond_distance
_geom_bond_site_symmetry_1
_geom_bond_site_symmetry_2
_geom_bond_publ_flag
Pt(1) Pt(2) 2.7696(7) . . yes
Pt(1) P(1) 2.278(4) . . yes
Pt(1) P(4) 2.277(3) . . yes
Pt(1) C(1) 2.01(1) . . yes
Pt(2) Pt(3) 2.7506(7) . . yes
Pt(2) P(2) 2.271(3) . . yes
Pt(2) P(5) 2.268(3) . . yes
Pt(3) P(3) 2.296(3) . . yes
Pt(3) P(6) 2.299(3) . . yes
Pt(3) C(2) 2.00(1) . . yes
Pt(4) C(3) 2.04(2) . . yes
Pt(4) C(4) 2.09(2) . . yes
Pt(4) C(5) 2.03(1) . . yes
Pt(4) C(6) 2.05(2) . . yes
P(1) C(7) 1.83(1) . . yes
P(1) C(111) 1.85(1) . . yes
P(1) C(121) 1.88(1) . . yes
P(2) C(7) 1.87(1) . . yes
P(2) C(8) 1.85(1) . . yes
P(2) C(211) 1.81(1) . . yes
P(3) C(8) 1.86(1) . . yes
P(3) C(311) 1.84(1) . . yes
P(3) C(321) 1.87(1) . . yes
P(4) C(9) 1.88(1) . . yes
P(4) C(411) 1.85(1) . . yes
P(4) C(421) 1.83(1) . . yes
P(5) C(9) 1.85(1) . . yes
P(5) C(10) 1.79(1) . . yes
P(5) C(511) 1.89(1) . . yes
P(6) C(10) 1.84(1) . . yes
P(6) C(611) 1.88(1) . . yes
P(6) C(621) 1.85(1) . . yes
N(1) C(1) 1.18(2) . . yes
N(1) C(11) 1.45(2) . . yes
N(2) C(2) 1.18(2) . . yes
N(2) C(21) 1.41(2) . . yes
N(3) C(3) 1.15(2) . . yes
N(4) C(4) 1.13(2) . . yes
N(5) C(5) 1.12(2) . . yes
N(6) C(6) 1.20(2) . . yes
N(701) C(701) 1.16(2) . . yes
N(702) C(703) 1.15(3) . . yes
C(11) C(12) 1.41(2) . . yes
C(11) C(16) 1.42(2) . . yes
C(12) C(13) 1.44(2) . . yes
C(12) C(17) 1.48(2) . . yes
C(13) C(14) 1.36(2) . . yes
C(14) C(15) 1.45(2) . . yes
C(15) C(16) 1.41(2) . . yes
C(16) C(18) 1.53(2) . . yes
C(21) C(22) 1.40(2) . . yes
C(21) C(26) 1.43(2) . . yes
C(22) C(23) 1.42(2) . . yes
C(22) C(27) 1.57(2) . . yes
C(23) C(24) 1.41(2) . . yes
C(24) C(25) 1.40(2) . . yes
C(25) C(26) 1.38(2) . . yes
C(26) C(28) 1.50(2) . . yes
C(111) C(112) 1.43(2) . . yes
C(111) C(116) 1.40(2) . . yes
C(112) C(113) 1.44(2) . . yes
C(113) C(114) 1.36(2) . . yes
C(114) C(115) 1.38(2) . . yes
C(115) C(116) 1.41(2) . . yes
C(121) C(122) 1.42(2) . . yes
C(121) C(126) 1.40(2) . . yes
C(122) C(123) 1.39(2) . . yes
C(123) C(124) 1.38(2) . . yes
C(124) C(125) 1.43(2) . . yes
C(125) C(126) 1.43(2) . . yes
C(211) C(212) 1.45(2) . . yes
C(211) C(216) 1.43(2) . . yes
C(212) C(213) 1.38(2) . . yes
C(213) C(214) 1.41(2) . . yes
C(214) C(215) 1.37(2) . . yes
C(215) C(216) 1.40(2) . . yes
C(311) C(312) 1.40(2) . . yes
C(311) C(316) 1.43(2) . . yes
C(312) C(313) 1.39(2) . . yes
C(313) C(314) 1.41(2) . . yes
C(314) C(315) 1.41(2) . . yes
C(315) C(316) 1.38(2) . . yes
C(321) C(322) 1.41(2) . . yes
C(321) C(326) 1.41(2) . . yes
C(322) C(323) 1.43(2) . . yes
C(323) C(324) 1.38(2) . . yes
C(324) C(325) 1.44(2) . . yes
C(325) C(326) 1.40(2) . . yes
C(411) C(412) 1.41(2) . . yes
C(411) C(416) 1.39(2) . . yes
C(412) C(413) 1.40(2) . . yes
C(413) C(414) 1.36(2) . . yes
C(414) C(415) 1.37(2) . . yes
C(415) C(416) 1.39(2) . . yes
C(421) C(422) 1.43(2) . . yes
C(421) C(426) 1.43(2) . . yes
C(422) C(423) 1.36(2) . . yes
C(423) C(424) 1.42(2) . . yes
C(424) C(425) 1.42(2) . . yes
C(425) C(426) 1.41(2) . . yes
C(511) C(512) 1.38(2) . . yes
C(511) C(516) 1.44(2) . . yes
C(512) C(513) 1.43(2) . . yes
C(513) C(514) 1.39(2) . . yes
C(514) C(515) 1.39(2) . . yes
C(515) C(516) 1.44(2) . . yes
C(611) C(612) 1.44(2) . . yes
C(611) C(616) 1.39(2) . . yes
C(612) C(613) 1.45(2) . . yes
C(613) C(614) 1.36(2) . . yes
C(614) C(615) 1.42(2) . . yes
C(615) C(616) 1.43(2) . . yes
C(621) C(622) 1.39(2) . . yes
C(621) C(626) 1.38(2) . . yes
C(622) C(623) 1.39(2) . . yes
C(623) C(624) 1.37(2) . . yes
C(624) C(625) 1.36(2) . . yes
C(625) C(626) 1.40(2) . . yes
C(701) C(702) 1.42(3) . . yes
C(703) C(704) 1.45(3) . . yes
